data_2209778
loop_
_publ_author_name
'Bogdanov, Milen G.'
'Todorov, Iliya S.'

_publ_section_title
;Methyl
 <i>trans</i>-6-oxo-11-thiophen-2-yl-11,12-dihydro-6<i>H</i>-dibenzo[<i>c</i>,<i>h</i>]chromene-12-carboxylate
;
_journal_issue 8
_journal_name_full 'Acta Crystallographica Section E'
_journal_page_first o3334
_journal_page_last o3336
_journal_paper_doi 10.1107/S1600536806026043
_journal_volume 62
_journal_year 2006
_chemical_formula_moiety 'C23 H16 O4 S'
_chemical_formula_sum 'C23 H16 O4 S'
_chemical_formula_weight 388.42
_chemical_melting_point 493
_chemical_name_common
;
trans-6-oxo-11-thiophen-2-yl-11,12-dihydro-6H-dibenzo[c,h]chromene-12-
carboxylic acid methyl ester
;
_chemical_name_systematic
;
trans-6-oxo-11-thiophen-2-yl-11,12-dihydro-6H-dibenzo[c,h]chromene-12-
carboxylic acid methyl ester
;
_space_group_IT_number 15
_symmetry_cell_setting monoclinic
_symmetry_space_group_name_Hall '-C 2yc'
_symmetry_space_group_name_H-M 'C 1 2/c 1'
_atom_sites_solution_hydrogens geom
_atom_sites_solution_primary direct
_atom_sites_solution_secondary difmap
_cell_angle_alpha 90.00
_cell_angle_beta 91.405(10)
_cell_angle_gamma 90.00
_cell_formula_units_Z 8
_cell_length_a 10.6396(10)
_cell_length_b 15.3834(10)
_cell_length_c 22.6827(10)
_cell_measurement_reflns_used 25
_cell_measurement_temperature 293(2)
_cell_measurement_theta_max 12.077
_cell_measurement_theta_min 11.37
_cell_volume 3711.4(5)
_computing_cell_refinement 'CAD-4 Software'
_computing_data_collection 'CAD-4 Software (Enraf--Nonius, 1977)'
_computing_data_reduction 'SDPe (Enraf--Nonius, 1985)'
_computing_molecular_graphics 'SHELXTL (Siemens, 1994)'
_computing_publication_material SHELXTL
_computing_structure_refinement 'SHELXL97 (Sheldrick, 1997)'
_computing_structure_solution 'SHELXS97 (Sheldrick, 1997)'
_diffrn_ambient_temperature 293(2)
_diffrn_measured_fraction_theta_full 1.000
_diffrn_measured_fraction_theta_max 1.000
_diffrn_measurement_device_type 'Enraf--Nonius CAD4'
_diffrn_measurement_method omega-2theta
_diffrn_radiation_monochromator graphite
_diffrn_radiation_type MoK\a
_diffrn_radiation_wavelength 0.71073
_diffrn_reflns_av_R_equivalents 0.0566
_diffrn_reflns_av_sigmaI/netI 0.0757
_diffrn_reflns_limit_h_max 13
_diffrn_reflns_limit_h_min -13
_diffrn_reflns_limit_k_max 19
_diffrn_reflns_limit_k_min 0
_diffrn_reflns_limit_l_max 28
_diffrn_reflns_limit_l_min 0
_diffrn_reflns_number 4131
_diffrn_reflns_theta_full 24.97
_diffrn_reflns_theta_max 26.96
_diffrn_reflns_theta_min 2.33
_diffrn_standards_decay_% 0
_diffrn_standards_interval_count 200
_diffrn_standards_interval_time 120
_diffrn_standards_number 3
_exptl_absorpt_coefficient_mu 0.202
_exptl_absorpt_correction_T_max 0.970
_exptl_absorpt_correction_T_min 0.835
_exptl_absorpt_correction_type psi-scan
_exptl_absorpt_process_details 'average of 2 psi-scans;(North <i>et al.</i>,  1968)'
_exptl_crystal_colour colorless
_exptl_crystal_density_diffrn 1.390
_exptl_crystal_density_method 'not measured'
_exptl_crystal_description 'irregular block'
_exptl_crystal_F_000 1616
_exptl_crystal_size_max 0.22
_exptl_crystal_size_mid 0.2
_exptl_crystal_size_min 0.15
_refine_diff_density_max 0.361
_refine_diff_density_min -0.455
_refine_ls_extinction_method none
_refine_ls_goodness_of_fit_ref 1.021
_refine_ls_hydrogen_treatment constr
_refine_ls_matrix_type full
_refine_ls_number_parameters 260
_refine_ls_number_reflns 3247
_refine_ls_number_restraints 0
_refine_ls_restrained_S_all 1.021
_refine_ls_R_factor_all 0.1887
_refine_ls_R_factor_gt 0.0841
_refine_ls_shift/su_max 0.000
_refine_ls_shift/su_mean 0.000
_refine_ls_structure_factor_coef Fsqd
_refine_ls_weighting_details 'calc w=1/[\s^2^(Fo^2^)+(0.1153P)^2^+1.7754P] where P=(Fo^2^+2Fc^2^)/3'
_refine_ls_weighting_scheme calc
_refine_ls_wR_factor_gt 0.1973
_refine_ls_wR_factor_ref 0.2537
_reflns_number_gt 2063
_reflns_number_total 4035
_reflns_threshold_expression I>2\s(I)
_cod_data_source_file bv2022.cif
_cod_data_source_block I
_cod_original_sg_symbol_H-M 'C 2/c'
_cod_database_code 2209778
_cod_database_fobs_code 2209778

loop_
_symmetry_equiv_pos_as_xyz
'x, y, z'
'-x, y, -z+1/2'
'x+1/2, y+1/2, z'
'-x+1/2, y+1/2, -z+1/2'
'-x, -y, -z'
'x, -y, z-1/2'
'-x+1/2, -y+1/2, -z'
'x+1/2, -y+1/2, z-1/2'

loop_
_atom_site_type_symbol
_atom_site_label
_atom_site_fract_x
_atom_site_fract_y
_atom_site_fract_z
_atom_site_U_iso_or_equiv
_atom_site_adp_type
_atom_site_calc_flag
_atom_site_refinement_flags
_atom_site_occupancy
C C20A -0.1369(15) 0.1496(10) 0.3203(7) 0.059(5) Uiso d P 0.50
H H20A -0.2075 0.1423 0.2958 0.071 Uiso calc PR 0.50
C C21A -0.0757(15) 0.0801(11) 0.3446(7) 0.044(5) Uiso d P 0.50
H H21A -0.0994 0.0225 0.3388 0.053 Uiso calc PR 0.50
C C19 -0.0473(18) 0.2262(14) 0.3174(10) 0.034(5) Uani d P 0.50
H H19 -0.0590 0.2785 0.2975 0.041 Uiso calc PR 0.50
C C19A -0.0863(17) 0.2384(15) 0.3345(10) 0.036(5) Uani d P 0.50
H H19A -0.1193 0.2926 0.3244 0.043 Uiso calc PR 0.50
S S1 0.0431(2) 0.11058(12) 0.38466(12) 0.0919(9) Uani d . 1
O O1 0.0381(4) 0.5109(2) 0.34852(18) 0.0464(11) Uani d . 1
O O4 0.4442(4) 0.3489(3) 0.39362(19) 0.0671(14) Uani d . 1
O O3 0.3262(4) 0.3234(3) 0.4689(2) 0.0714(15) Uani d . 1
O O2 -0.0884(5) 0.6131(3) 0.3763(2) 0.0843(17) Uani d . 1
C C1 -0.0513(6) 0.5410(4) 0.3860(3) 0.0569(19) Uani d . 1
C C2 -0.0903(5) 0.4826(4) 0.4324(3) 0.0466(16) Uani d . 1
C C3 -0.1804(6) 0.5120(5) 0.4717(3) 0.062(2) Uani d . 1
H H3 -0.2131 0.5678 0.4679 0.074 Uiso calc R 1
C C4 -0.2201(6) 0.4587(6) 0.5156(4) 0.068(2) Uani d . 1
H H4 -0.2800 0.4782 0.5417 0.082 Uiso calc R 1
C C5 -0.1711(6) 0.3748(6) 0.5215(3) 0.071(2) Uani d . 1
H H5 -0.1976 0.3386 0.5515 0.085 Uiso calc R 1
C C6 -0.0833(6) 0.3465(4) 0.4824(3) 0.0552(17) Uani d . 1
H H6 -0.0516 0.2904 0.4864 0.066 Uiso calc R 1
C C7 -0.0404(5) 0.3988(4) 0.4373(3) 0.0396(14) Uani d . 1
C C8 0.0540(5) 0.3728(3) 0.3965(2) 0.0340(13) Uani d . 1
C C9 0.1139(5) 0.2830(3) 0.3983(2) 0.0346(13) Uani d . 1
H H9 0.1236 0.2660 0.4398 0.042 Uiso calc R 1
C C10 0.2458(5) 0.2855(3) 0.3721(2) 0.0367(14) Uani d . 1
H H10 0.2701 0.2252 0.3642 0.044 Uiso calc R 1
C C11 0.2488(5) 0.3333(4) 0.3149(2) 0.0386(14) Uani d . 1
C C12 0.3297(6) 0.3094(5) 0.2710(3) 0.0537(18) Uani d . 1
H H12 0.3789 0.2598 0.2754 0.064 Uiso calc R 1
C C13 0.3376(7) 0.3589(6) 0.2209(3) 0.073(2) Uani d . 1
H H13 0.3923 0.3424 0.1916 0.088 Uiso calc R 1
C C14 0.2662(7) 0.4323(6) 0.2135(3) 0.071(2) Uani d . 1
H H14 0.2728 0.4653 0.1793 0.085 Uiso calc R 1
C C15 0.1856(6) 0.4571(4) 0.2560(3) 0.0482(16) Uani d . 1
H H15 0.1374 0.5071 0.2508 0.058 Uiso calc R 1
C C16 0.1747(5) 0.4076(4) 0.3076(3) 0.0397(14) Uani d . 1
C C17 0.0884(5) 0.4273(3) 0.3540(3) 0.0368(14) Uani d . 1
C C18 0.0282(5) 0.2176(3) 0.3683(3) 0.0412(15) Uani d . 1
C C20 -0.1045(14) 0.1467(10) 0.2991(7) 0.052(4) Uiso d P 0.50
H H20 -0.1662 0.1428 0.2694 0.062 Uiso calc PR 0.50
C C21 -0.0639(18) 0.0848(14) 0.3263(8) 0.062(6) Uiso d P 0.50
H H21 -0.0872 0.0280 0.3173 0.075 Uiso calc PR 0.50
C C22 0.3408(5) 0.3218(4) 0.4174(3) 0.0403(15) Uani d . 1
C C23 0.5443(6) 0.3790(5) 0.4335(3) 0.072(2) Uani d . 1
H H23A 0.6150 0.3972 0.4110 0.108 Uiso calc R 1
H H23B 0.5694 0.3327 0.4595 0.108 Uiso calc R 1
H H23C 0.5146 0.4272 0.4562 0.108 Uiso calc R 1

loop_
_atom_site_aniso_label
_atom_site_aniso_U_11
_atom_site_aniso_U_22
_atom_site_aniso_U_33
_atom_site_aniso_U_12
_atom_site_aniso_U_13
_atom_site_aniso_U_23
C19 0.037(13) 0.018(8) 0.048(12) 0.001(8) -0.004(8) -0.019(7)
C19A 0.018(10) 0.022(8) 0.066(15) 0.004(7) -0.007(8) -0.026(8)
S1 0.1002(17) 0.0469(12) 0.126(2) -0.0122(11) -0.0441(15) 0.0090(12)
O1 0.052(3) 0.029(2) 0.057(3) 0.0101(19) -0.009(2) -0.001(2)
O4 0.048(3) 0.105(4) 0.048(3) -0.034(3) -0.005(2) 0.004(3)
O3 0.055(3) 0.112(4) 0.047(3) -0.020(3) -0.007(2) -0.003(3)
O2 0.093(4) 0.050(3) 0.110(4) 0.042(3) -0.006(3) 0.002(3)
C1 0.057(4) 0.046(4) 0.067(5) 0.022(3) -0.017(4) -0.015(4)
C2 0.033(3) 0.054(4) 0.052(4) 0.011(3) -0.013(3) -0.015(3)
C3 0.041(4) 0.075(5) 0.069(5) 0.012(4) -0.011(4) -0.028(4)
C4 0.028(4) 0.107(7) 0.071(6) 0.008(4) 0.000(4) -0.039(5)
C5 0.048(4) 0.104(7) 0.061(5) -0.015(4) 0.009(4) -0.010(5)
C6 0.055(4) 0.054(4) 0.057(4) -0.006(3) 0.007(4) 0.000(4)
C7 0.030(3) 0.042(3) 0.046(4) 0.002(3) -0.007(3) -0.009(3)
C8 0.036(3) 0.025(3) 0.040(3) 0.004(2) -0.006(3) -0.002(3)
C9 0.038(3) 0.028(3) 0.037(3) 0.003(2) -0.007(3) 0.005(2)
C10 0.032(3) 0.029(3) 0.049(4) 0.003(2) -0.001(3) -0.001(3)
C11 0.030(3) 0.048(4) 0.037(3) -0.004(3) -0.003(3) -0.003(3)
C12 0.040(4) 0.071(5) 0.050(4) 0.008(3) -0.004(3) -0.005(4)
C13 0.047(4) 0.125(7) 0.048(5) 0.014(5) 0.005(3) 0.004(5)
C14 0.054(5) 0.114(7) 0.045(5) 0.000(5) -0.002(4) 0.013(5)
C15 0.048(4) 0.051(4) 0.045(4) -0.003(3) -0.015(3) 0.009(3)
C16 0.039(3) 0.042(3) 0.038(3) -0.004(3) -0.008(3) 0.002(3)
C17 0.031(3) 0.029(3) 0.050(4) 0.010(2) -0.012(3) -0.004(3)
C18 0.040(3) 0.028(3) 0.055(4) -0.005(3) -0.002(3) 0.003(3)
C22 0.038(3) 0.041(4) 0.042(4) 0.006(3) -0.008(3) 0.006(3)
C23 0.054(4) 0.097(6) 0.065(5) -0.033(4) -0.018(4) 0.011(4)

loop_
_atom_type_symbol
_atom_type_description
_atom_type_scat_dispersion_real
_atom_type_scat_dispersion_imag
_atom_type_scat_source
C C 0.0033 0.0016 'International Tables Vol C Tables 4.2.6.8 and 6.1.1.4'
O O 0.0106 0.0060 'International Tables Vol C Tables 4.2.6.8 and 6.1.1.4'
S S 0.1246 0.1234 'International Tables Vol C Tables 4.2.6.8 and 6.1.1.4'
H H 0.0000 0.0000 'International Tables Vol C Tables 4.2.6.8 and 6.1.1.4'

loop_
_geom_angle_atom_site_label_1
_geom_angle_atom_site_label_2
_geom_angle_atom_site_label_3
_geom_angle
_geom_angle_publ_flag
C21A C20A C19A 117.5(16) ?
C21A C20A H20A 121.2 ?
C19A C20A H20A 121.2 ?
C20A C21A S1 111.2(13) ?
C20A C21A H21A 124.4 ?
S1 C21A H21A 124.4 ?
C18 C19 C20 113.2(18) ?
C18 C19 H19 123.4 ?
C20 C19 H19 123.4 ?
C18 C19A C20A 101.7(15) ?
C18 C19A H19A 129.1 ?
C20A C19A H19A 129.1 ?
C21A S1 C18 95.3(6) ?
C21A S1 C21 14.0(9) ?
C18 S1 C21 89.9(7) ?
C1 O1 C17 121.7(5) y
C22 O4 C23 117.1(5) y
O2 C1 O1 115.5(7) ?
O2 C1 C2 127.5(7) ?
O1 C1 C2 117.1(5) ?
C7 C2 C3 120.8(7) ?
C7 C2 C1 120.9(6) ?
C3 C2 C1 118.3(6) ?
C4 C3 C2 120.0(7) ?
C4 C3 H3 120.0 ?
C2 C3 H3 120.0 ?
C3 C4 C5 120.2(7) ?
C3 C4 H4 119.9 ?
C5 C4 H4 119.9 ?
C6 C5 C4 119.4(8) ?
C6 C5 H5 120.3 ?
C4 C5 H5 120.3 ?
C5 C6 C7 122.2(7) ?
C5 C6 H6 118.9 ?
C7 C6 H6 118.9 ?
C6 C7 C2 117.4(6) ?
C6 C7 C8 124.2(5) ?
C2 C7 C8 118.4(6) ?
C17 C8 C7 119.9(5) ?
C17 C8 C9 117.9(5) ?
C7 C8 C9 122.2(5) ?
C18 C9 C8 110.2(4) y
C18 C9 C10 112.8(5) ?
C8 C9 C10 110.7(4) ?
C18 C9 H9 107.6 ?
C8 C9 H9 107.6 ?
C10 C9 H9 107.6 ?
C11 C10 C22 112.1(5) y
C11 C10 C9 112.8(4) ?
C22 C10 C9 110.0(5) ?
C11 C10 H10 107.2 ?
C22 C10 H10 107.2 ?
C9 C10 H10 107.2 ?
C12 C11 C16 119.4(6) ?
C12 C11 C10 121.6(5) ?
C16 C11 C10 118.8(5) ?
C13 C12 C11 120.1(7) ?
C13 C12 H12 119.9 ?
C11 C12 H12 119.9 ?
C14 C13 C12 121.0(7) ?
C14 C13 H13 119.5 ?
C12 C13 H13 119.5 ?
C15 C14 C13 120.1(7) ?
C15 C14 H14 120.0 ?
C13 C14 H14 120.0 ?
C14 C15 C16 120.3(6) ?
C14 C15 H15 119.8 ?
C16 C15 H15 119.8 ?
C11 C16 C15 119.1(6) ?
C11 C16 C17 116.9(5) ?
C15 C16 C17 124.0(5) ?
C8 C17 O1 122.1(5) ?
C8 C17 C16 125.8(5) ?
O1 C17 C16 112.1(5) ?
C19 C18 C19A 24.3(8) ?
C19 C18 C9 129.7(11) ?
C19A C18 C9 125.3(10) ?
C19 C18 S1 108.8(10) ?
C19A C18 S1 113.6(10) ?
C9 C18 S1 119.8(4) ?
C21 C20 C19 112.5(17) ?
C21 C20 H20 123.8 ?
C19 C20 H20 123.8 ?
C20 C21 S1 114.9(16) ?
C20 C21 H21 122.5 ?
S1 C21 H21 122.5 ?
O3 C22 O4 122.3(6) ?
O3 C22 C10 124.8(6) ?
O4 C22 C10 112.8(5) ?
O4 C23 H23A 109.5 ?
O4 C23 H23B 109.5 ?
H23A C23 H23B 109.5 ?
O4 C23 H23C 109.5 ?
H23A C23 H23C 109.5 ?
H23B C23 H23C 109.5 ?

loop_
_geom_bond_atom_site_label_1
_geom_bond_atom_site_label_2
_geom_bond_distance
_geom_bond_publ_flag
C20A C21A 1.36(2) ?
C20A C19A 1.50(3) ?
C20A H20A 0.9300 ?
C21A S1 1.607(16) ?
C21A H21A 0.9300 ?
C19 C18 1.40(2) ?
C19 C20 1.42(3) ?
C19 H19 0.9300 ?
C19A C18 1.46(2) ?
C19A H19A 0.9300 ?
S1 C18 1.694(6) ?
S1 C21 1.770(19) y
O1 C1 1.372(8) y
O1 C17 1.398(6) ?
O4 C22 1.306(7) y
O4 C23 1.456(7) ?
O3 C22 1.181(7) y
O2 C1 1.195(7) y
C1 C2 1.453(9) ?
C2 C7 1.398(8) ?
C2 C3 1.400(9) ?
C3 C4 1.366(10) ?
C3 H3 0.9300 ?
C4 C5 1.396(10) ?
C4 H4 0.9300 ?
C5 C6 1.373(9) ?
C5 H5 0.9300 ?
C6 C7 1.388(8) ?
C6 H6 0.9300 ?
C7 C8 1.438(8) ?
C8 C17 1.336(7) y
C8 C9 1.521(7) ?
C9 C18 1.510(7) ?
C9 C10 1.538(7) ?
C9 H9 0.9800 ?
C10 C11 1.492(8) ?
C10 C22 1.530(8) ?
C10 H10 0.9800 ?
C11 C12 1.382(8) ?
C11 C16 1.397(8) ?
C12 C13 1.372(9) ?
C12 H12 0.9300 ?
C13 C14 1.368(10) ?
C13 H13 0.9300 ?
C14 C15 1.361(9) ?
C14 H14 0.9300 ?
C15 C16 1.404(8) ?
C15 H15 0.9300 ?
C16 C17 1.446(8) ?
C20 C21 1.21(2) ?
C20 H20 0.9300 ?
C21 H21 0.9300 ?
C23 H23A 0.9600 ?
C23 H23B 0.9600 ?
C23 H23C 0.9600 ?

loop_
_geom_hbond_atom_site_label_D
_geom_hbond_atom_site_label_H
_geom_hbond_atom_site_label_A
_geom_hbond_site_symmetry_A
_geom_hbond_distance_DH
_geom_hbond_distance_HA
_geom_hbond_distance_DA
_geom_hbond_angle_DHA
_geom_hbond_publ_flag
C10 H10 O2 3_545 0.98 2.30 3.185(8) 149.5 y
C9 H9 O3 7_556 0.98 2.53 3.473(7) 161.0 y
C3 H3 O3 5_566 0.93 2.53 3.277(9) 137.8 y

loop_
_geom_torsion_atom_site_label_1
_geom_torsion_atom_site_label_2
_geom_torsion_atom_site_label_3
_geom_torsion_atom_site_label_4
_geom_torsion
_geom_torsion_publ_flag
C19A C20A C21A S1 0(2) ?
C21A C20A C19A C18 5(2) ?
C20A C21A S1 C18 -4.1(14) ?
C20A C21A S1 C21 -72(5) ?
C17 O1 C1 O2 -178.9(5) ?
C17 O1 C1 C2 1.0(8) ?
O2 C1 C2 C7 178.3(6) ?
O1 C1 C2 C7 -1.5(8) ?
O2 C1 C2 C3 -0.9(10) ?
O1 C1 C2 C3 179.2(5) ?
C7 C2 C3 C4 0.2(9) ?
C1 C2 C3 C4 179.4(6) ?
C2 C3 C4 C5 0.1(10) ?
C3 C4 C5 C6 -0.5(10) ?
C4 C5 C6 C7 0.6(10) ?
C5 C6 C7 C2 -0.3(9) ?
C5 C6 C7 C8 178.1(6) ?
C3 C2 C7 C6 -0.1(8) ?
C1 C2 C7 C6 -179.3(5) ?
C3 C2 C7 C8 -178.6(5) ?
C1 C2 C7 C8 2.2(8) ?
C6 C7 C8 C17 179.2(5) ?
C2 C7 C8 C17 -2.4(8) ?
C6 C7 C8 C9 1.7(8) ?
C2 C7 C8 C9 180.0(5) ?
C17 C8 C9 C18 -97.2(6) ?
C7 C8 C9 C18 80.4(6) y
C17 C8 C9 C10 28.3(7) ?
C7 C8 C9 C10 -154.1(5) ?
C18 C9 C10 C11 77.2(6) ?
C8 C9 C10 C11 -46.8(6) y
C18 C9 C10 C22 -156.8(5) y
C8 C9 C10 C22 79.2(5) ?
C22 C10 C11 C12 87.9(6) ?
C9 C10 C11 C12 -147.2(5) ?
C22 C10 C11 C16 -87.3(6) ?
C9 C10 C11 C16 37.7(7) ?
C16 C11 C12 C13 0.5(9) ?
C10 C11 C12 C13 -174.7(6) ?
C11 C12 C13 C14 0.0(11) ?
C12 C13 C14 C15 -0.2(11) ?
C13 C14 C15 C16 -0.2(10) ?
C12 C11 C16 C15 -0.9(8) ?
C10 C11 C16 C15 174.4(5) ?
C12 C11 C16 C17 177.6(5) ?
C10 C11 C16 C17 -7.1(7) ?
C14 C15 C16 C11 0.7(9) ?
C14 C15 C16 C17 -177.7(6) ?
C7 C8 C17 O1 1.9(8) ?
C9 C8 C17 O1 179.6(4) ?
C7 C8 C17 C16 -175.2(5) ?
C9 C8 C17 C16 2.5(8) ?
C1 O1 C17 C8 -1.2(8) ?
C1 O1 C17 C16 176.2(5) ?
C11 C16 C17 C8 -14.8(8) y
C15 C16 C17 C8 163.6(6) ?
C11 C16 C17 O1 167.8(5) ?
C15 C16 C17 O1 -13.7(7) ?
C20 C19 C18 C19A -97(5) ?
C20 C19 C18 C9 173.5(10) ?
C20 C19 C18 S1 8.7(15) ?
C20A C19A C18 C19 75(4) ?
C20A C19A C18 C9 -175.2(9) ?
C20A C19A C18 S1 -8.1(14) ?
C8 C9 C18 C19 39.0(11) ?
C10 C9 C18 C19 -85.3(10) ?
C8 C9 C18 C19A 8.7(12) ?
C10 C9 C18 C19A -115.6(11) ?
C8 C9 C18 S1 -157.7(4) ?
C10 C9 C18 S1 78.0(6) ?
C21A S1 C18 C19 -17.9(10) ?
C21 S1 C18 C19 -4.9(10) ?
C21A S1 C18 C19A 7.7(11) ?
C21 S1 C18 C19A 20.7(10) ?
C21A S1 C18 C9 175.6(7) ?
C21 S1 C18 C9 -171.4(8) ?
C18 C19 C20 C21 -9(2) ?
C19 C20 C21 S1 5(2) ?
C21A S1 C21 C20 112(5) ?
C18 S1 C21 C20 -0.2(16) ?
C23 O4 C22 O3 2.0(10) ?
C23 O4 C22 C10 -175.8(5) ?
C11 C10 C22 O3 147.2(6) ?
C9 C10 C22 O3 20.8(8) ?
C11 C10 C22 O4 -35.0(7) ?
C9 C10 C22 O4 -161.4(5) ?
